data_4029867
loop_
_publ_author_name
'Vijay Kumar, S.'
'Saraiah, B.'
'Parameshwarappa, G.'
'Ila, H.'
'Verma, Girijesh K.'

_publ_section_title
;
 Synthesis of N-Functionalized/NH-Multisubstituted Indoles,
 Thienopyrroles, Pyrroloindoles, and Pyrazolopyrroles via Sequential
 One-Pot Base-Mediated and Copper-Catalyzed Inter- and Intramolecular
 Amination of
 2-[2-Bromo(het)aryl]-3-(het)aryl-3-(methylthio)acrylonitriles.
;
_journal_issue 17
_journal_name_full 'The Journal of organic chemistry'
_journal_page_first 7961
_journal_page_last 7978
_journal_paper_doi 10.1021/jo501114a
_journal_volume 79
_journal_year 2014
_chemical_formula_sum 'C24 H21 Br N2 O3'
_chemical_formula_weight 465.34
_chemical_name_systematic
;
 ?
;
_space_group_IT_number 14
_symmetry_cell_setting monoclinic
_symmetry_space_group_name_Hall '-P 2yn'
_symmetry_space_group_name_H-M 'P 1 21/n 1'
_atom_sites_solution_hydrogens geom
_atom_sites_solution_primary direct
_atom_sites_solution_secondary difmap
_audit_creation_method SHELXL-97
_cell_angle_alpha 90.00
_cell_angle_beta 100.572(15)
_cell_angle_gamma 90.00
_cell_formula_units_Z 4
_cell_length_a 13.849(2)
_cell_length_b 11.2933(15)
_cell_length_c 14.1543(18)
_cell_measurement_reflns_used 2132
_cell_measurement_temperature 295(2)
_cell_measurement_theta_max 24.1
_cell_measurement_theta_min 1.8
_cell_volume 2176.2(5)
_computing_cell_refinement 'Bruker SAINT'
_computing_data_collection 'Bruker APEX2'
_computing_data_reduction 'Bruker SAINT  A'
_computing_molecular_graphics 'Bruker SHELXTL'
_computing_publication_material 'Bruker SHELXTL'
_computing_structure_refinement 'SHELXL-97 (Sheldrick, 2008)'
_computing_structure_solution 'SHELXS-97 (Sheldrick, 2008)'
_diffrn_ambient_temperature 295(2)
_diffrn_measured_fraction_theta_full 0.996
_diffrn_measured_fraction_theta_max 0.996
_diffrn_measurement_device_type 'Bruker APEX-II CCD'
_diffrn_measurement_method '\f and \w scans'
_diffrn_radiation_monochromator graphite
_diffrn_radiation_source 'fine-focus sealed tube'
_diffrn_radiation_type MoK\a
_diffrn_radiation_wavelength 0.71073
_diffrn_reflns_av_R_equivalents 0.1186
_diffrn_reflns_av_sigmaI/netI 0.1954
_diffrn_reflns_limit_h_max 10
_diffrn_reflns_limit_h_min -16
_diffrn_reflns_limit_k_max 12
_diffrn_reflns_limit_k_min -13
_diffrn_reflns_limit_l_max 16
_diffrn_reflns_limit_l_min -16
_diffrn_reflns_number 8322
_diffrn_reflns_theta_full 25.00
_diffrn_reflns_theta_max 25.00
_diffrn_reflns_theta_min 2.99
_exptl_absorpt_coefficient_mu 1.916
_exptl_absorpt_correction_T_max 0.8618
_exptl_absorpt_correction_T_min 0.7620
_exptl_absorpt_correction_type empirical
_exptl_absorpt_process_details SADABS
_exptl_crystal_colour brown
_exptl_crystal_density_diffrn 1.420
_exptl_crystal_density_method 'not measured'
_exptl_crystal_description block
_exptl_crystal_F_000 952
_exptl_crystal_size_max 0.15
_exptl_crystal_size_mid 0.12
_exptl_crystal_size_min 0.08
_refine_diff_density_max 0.511
_refine_diff_density_min -0.419
_refine_diff_density_rms 0.078
_refine_ls_extinction_method none
_refine_ls_goodness_of_fit_ref 0.963
_refine_ls_hydrogen_treatment noref
_refine_ls_matrix_type full
_refine_ls_number_parameters 271
_refine_ls_number_reflns 3825
_refine_ls_number_restraints 0
_refine_ls_restrained_S_all 0.963
_refine_ls_R_factor_all 0.2027
_refine_ls_R_factor_gt 0.0747
_refine_ls_shift/su_max 0.000
_refine_ls_shift/su_mean 0.000
_refine_ls_structure_factor_coef Fsqd
_refine_ls_weighting_details 'calc w=1/[\s^2^(Fo^2^)+(0.0462P)^2^+0.0000P] where P=(Fo^2^+2Fc^2^)/3'
_refine_ls_weighting_scheme calc
_refine_ls_wR_factor_gt 0.1354
_refine_ls_wR_factor_ref 0.1978
_reflns_number_gt 1441
_reflns_number_total 3825
_reflns_threshold_expression >2sigma(I)
_cod_data_source_file jo501114a_si_002.cif
_cod_data_source_block 8a
_cod_depositor_comments
;
The following automatic conversions were performed:

'_symmetry_cell_setting' value 'Monoclinic' changed to 'monoclinic'
according to
/usr/data/users/saulius/crontab/automatic-downloads/rss-feeds/ACS/lib/dictionaries/cif_core.dic
dictionary named 'cif_core.dic' version 2.4.2 from 2011-04-26.

Automatic conversion script
Id: cif_fix_values 2281 2013-09-26 08:29:07Z andrius 

 Adding full bibliography for 4029867--4029869.cif.
;
_cod_original_sg_symbol_H-M P21/n
_cod_database_code 4029867

loop_
_symmetry_equiv_pos_as_xyz
'x, y, z'
'-x+1/2, y+1/2, -z+1/2'
'-x, -y, -z'
'x-1/2, -y-1/2, z-1/2'

loop_
_atom_site_label
_atom_site_type_symbol
_atom_site_fract_x
_atom_site_fract_y
_atom_site_fract_z
_atom_site_U_iso_or_equiv
_atom_site_adp_type
_atom_site_occupancy
_atom_site_symmetry_multiplicity
_atom_site_calc_flag
_atom_site_refinement_flags
C1 C -0.0650(5) 0.6597(6) 0.4241(5) 0.048(2) Uani 1 1 d .
H1 H -0.1322 0.6704 0.4199 0.058 Uiso 1 1 calc R
C2 C -0.0017(7) 0.6642(6) 0.5134(6) 0.058(2) Uani 1 1 d .
C3 C 0.0974(7) 0.6488(6) 0.5191(7) 0.065(3) Uani 1 1 d .
H3 H 0.1392 0.6530 0.5785 0.078 Uiso 1 1 calc R
C4 C 0.1351(6) 0.6275(6) 0.4381(6) 0.062(2) Uani 1 1 d .
H4 H 0.2024 0.6168 0.4428 0.075 Uiso 1 1 calc R
C5 C 0.0740(6) 0.6216(6) 0.3490(5) 0.048(2) Uani 1 1 d .
C6 C -0.0255(6) 0.6386(6) 0.3405(6) 0.046(2) Uani 1 1 d .
C7 C -0.1362(7) 0.6909(7) 0.5988(6) 0.081(3) Uani 1 1 d .
H7A H -0.1467 0.7042 0.6631 0.122 Uiso 1 1 calc R
H7B H -0.1674 0.6183 0.5747 0.122 Uiso 1 1 calc R
H7C H -0.1637 0.7554 0.5584 0.122 Uiso 1 1 calc R
C8 C -0.0958(6) 0.6374(6) 0.2450(5) 0.050(2) Uani 1 1 d .
C9 C -0.1438(6) 0.7475(7) 0.2191(5) 0.050(2) Uani 1 1 d .
C10 C -0.1201(6) 0.5399(6) 0.1902(5) 0.049(2) Uani 1 1 d .
C11 C -0.1906(6) 0.5488(6) 0.0976(5) 0.051(2) Uani 1 1 d .
C12 C -0.1682(6) 0.6113(6) 0.0212(5) 0.059(2) Uani 1 1 d .
H12 H -0.1086 0.6514 0.0287 0.071 Uiso 1 1 calc R
C13 C -0.2319(7) 0.6166(7) -0.0674(6) 0.064(3) Uani 1 1 d .
H13 H -0.2148 0.6577 -0.1188 0.077 Uiso 1 1 calc R
C14 C -0.3198(6) 0.5601(7) -0.0765(5) 0.057(2) Uani 1 1 d .
C15 C -0.3465(6) 0.4972(6) -0.0017(5) 0.053(2) Uani 1 1 d .
H15 H -0.4073 0.4600 -0.0088 0.064 Uiso 1 1 calc R
C16 C -0.2795(6) 0.4911(6) 0.0848(5) 0.050(2) Uani 1 1 d .
H16 H -0.2954 0.4468 0.1352 0.060 Uiso 1 1 calc R
C17 C -0.4748(6) 0.5219(9) -0.1782(6) 0.097(4) Uani 1 1 d .
H17A H -0.5074 0.5330 -0.2435 0.145 Uiso 1 1 calc R
H17B H -0.5109 0.5620 -0.1359 0.145 Uiso 1 1 calc R
H17C H -0.4715 0.4389 -0.1633 0.145 Uiso 1 1 calc R
C18 C -0.0949(6) 0.3266(6) 0.1601(5) 0.047(2) Uani 1 1 d .
C19 C -0.0689(6) 0.3297(7) 0.0709(6) 0.058(2) Uani 1 1 d .
H19 H -0.0421 0.3988 0.0510 0.070 Uiso 1 1 calc R
C20 C -0.0816(6) 0.2327(8) 0.0098(5) 0.063(2) Uani 1 1 d .
H20 H -0.0643 0.2367 -0.0505 0.076 Uiso 1 1 calc R
C21 C -0.1210(6) 0.1285(7) 0.0409(6) 0.055(2) Uani 1 1 d .
C22 C -0.1458(6) 0.1243(6) 0.1296(6) 0.058(2) Uani 1 1 d .
H22 H -0.1710 0.0546 0.1503 0.069 Uiso 1 1 calc R
C23 C -0.1340(5) 0.2230(6) 0.1898(5) 0.056(2) Uani 1 1 d .
H23 H -0.1523 0.2194 0.2497 0.067 Uiso 1 1 calc R
C24 C -0.1100(7) 0.0299(7) -0.1057(6) 0.086(3) Uani 1 1 d .
H24A H -0.1252 -0.0454 -0.1364 0.129 Uiso 1 1 calc R
H24B H -0.0408 0.0448 -0.0988 0.129 Uiso 1 1 calc R
H24C H -0.1458 0.0911 -0.1443 0.129 Uiso 1 1 calc R
N1 N -0.1830(5) 0.8348(6) 0.1984(5) 0.074(2) Uani 1 1 d .
N2 N -0.0874(4) 0.4286(5) 0.2197(4) 0.0548(19) Uani 1 1 d .
H2 H -0.0602 0.4201 0.2790 0.066 Uiso 1 1 calc R
O1 O -0.0325(5) 0.6833(5) 0.5989(4) 0.0659(17) Uani 1 1 d .
O2 O -0.3780(5) 0.5693(5) -0.1660(4) 0.080(2) Uani 1 1 d .
O3 O -0.1370(4) 0.0286(5) -0.0135(4) 0.0738(18) Uani 1 1 d .
Br1 Br 0.13213(7) 0.59684(9) 0.23968(6) 0.0835(5) Uani 1 1 d .

loop_
_atom_site_aniso_label
_atom_site_aniso_U_11
_atom_site_aniso_U_22
_atom_site_aniso_U_33
_atom_site_aniso_U_23
_atom_site_aniso_U_13
_atom_site_aniso_U_12
C1 0.037(5) 0.038(4) 0.065(5) 0.000(4) -0.004(5) 0.000(4)
C2 0.065(7) 0.044(5) 0.054(5) 0.001(4) -0.017(5) 0.007(5)
C3 0.062(7) 0.040(5) 0.077(7) 0.000(5) -0.030(6) -0.004(5)
C4 0.046(6) 0.056(5) 0.079(6) 0.000(5) -0.003(6) 0.005(5)
C5 0.046(5) 0.032(4) 0.059(5) 0.000(4) -0.009(5) -0.001(4)
C6 0.039(5) 0.033(4) 0.058(5) -0.004(4) -0.014(4) -0.003(4)
C7 0.100(8) 0.073(6) 0.066(6) 0.006(5) 0.000(6) 0.014(6)
C8 0.051(5) 0.035(4) 0.056(5) 0.009(4) -0.014(4) -0.004(4)
C9 0.062(6) 0.041(5) 0.042(4) -0.001(4) -0.007(4) 0.000(5)
C10 0.056(5) 0.041(4) 0.043(4) 0.002(4) -0.010(4) -0.006(4)
C11 0.064(6) 0.038(4) 0.041(4) -0.001(4) -0.016(4) -0.002(4)
C12 0.056(6) 0.059(5) 0.054(5) 0.013(4) -0.012(5) -0.006(4)
C13 0.078(7) 0.063(6) 0.048(5) 0.009(4) 0.003(5) -0.006(5)
C14 0.055(6) 0.061(5) 0.047(5) 0.000(4) -0.011(5) 0.000(5)
C15 0.041(5) 0.053(5) 0.059(5) 0.000(4) -0.006(5) -0.003(4)
C16 0.051(5) 0.046(5) 0.048(5) 0.006(4) -0.007(4) 0.003(4)
C17 0.061(7) 0.139(9) 0.070(6) 0.007(6) -0.040(6) 0.013(7)
C18 0.052(5) 0.032(4) 0.052(5) -0.003(4) -0.004(4) -0.003(4)
C19 0.067(6) 0.044(5) 0.067(6) 0.011(4) 0.022(5) 0.008(5)
C20 0.068(6) 0.062(6) 0.057(5) -0.001(5) 0.007(5) 0.005(5)
C21 0.057(6) 0.047(5) 0.057(5) -0.008(4) -0.005(5) -0.005(4)
C22 0.068(6) 0.034(5) 0.065(6) 0.000(4) -0.004(5) -0.003(4)
C23 0.059(6) 0.045(4) 0.058(5) 0.013(4) -0.004(5) -0.001(4)
C24 0.110(9) 0.070(6) 0.073(6) -0.032(5) 0.005(7) 0.007(6)
N1 0.087(6) 0.045(4) 0.076(5) 0.004(4) -0.027(4) 0.010(4)
N2 0.061(5) 0.038(4) 0.057(4) 0.013(3) -0.014(4) -0.004(3)
O1 0.066(4) 0.072(4) 0.053(4) 0.002(3) -0.006(4) 0.003(3)
O2 0.082(5) 0.095(4) 0.050(3) 0.002(3) -0.023(4) 0.013(4)
O3 0.085(5) 0.062(4) 0.069(4) -0.023(3) 0.003(4) -0.013(4)
Br1 0.0726(8) 0.0975(8) 0.0770(7) 0.0024(5) 0.0044(6) 0.0047(6)

loop_
_atom_type_symbol
_atom_type_description
_atom_type_scat_dispersion_real
_atom_type_scat_dispersion_imag
_atom_type_scat_source
C C 0.0033 0.0016 'International Tables Vol C Tables 4.2.6.8 and 6.1.1.4'
H H 0.0000 0.0000 'International Tables Vol C Tables 4.2.6.8 and 6.1.1.4'
N N 0.0061 0.0033 'International Tables Vol C Tables 4.2.6.8 and 6.1.1.4'
O O 0.0106 0.0060 'International Tables Vol C Tables 4.2.6.8 and 6.1.1.4'
Br Br -0.2901 2.4595 'International Tables Vol C Tables 4.2.6.8 and 6.1.1.4'

loop_
_geom_angle_atom_site_label_1
_geom_angle_atom_site_label_2
_geom_angle_atom_site_label_3
_geom_angle
C2 C1 C6 119.3(7)
C3 C2 O1 116.0(8)
C3 C2 C1 120.1(9)
O1 C2 C1 123.9(8)
C4 C3 C2 120.4(8)
C3 C4 C5 120.6(8)
C6 C5 C4 120.5(8)
C6 C5 Br1 121.3(6)
C4 C5 Br1 118.2(6)
C5 C6 C1 119.1(7)
C5 C6 C8 123.1(8)
C1 C6 C8 117.8(7)
C10 C8 C9 120.4(6)
C10 C8 C6 124.8(6)
C9 C8 C6 114.5(6)
N1 C9 C8 179.3(9)
C8 C10 N2 122.4(6)
C8 C10 C11 120.3(6)
N2 C10 C11 117.1(6)
C12 C11 C16 117.8(7)
C12 C11 C10 121.5(7)
C16 C11 C10 120.7(7)
C11 C12 C13 122.1(8)
C14 C13 C12 118.2(8)
C13 C14 O2 114.5(7)
C13 C14 C15 122.1(7)
O2 C14 C15 123.4(8)
C14 C15 C16 118.0(7)
C11 C16 C15 121.8(7)
C19 C18 C23 118.8(7)
C19 C18 N2 121.5(7)
C23 C18 N2 119.6(7)
C18 C19 C20 121.9(7)
C19 C20 C21 118.7(7)
O3 C21 C22 116.7(8)
O3 C21 C20 123.5(8)
C22 C21 C20 119.8(7)
C21 C22 C23 120.9(7)
C18 C23 C22 119.9(7)
C10 N2 C18 125.2(6)
C2 O1 C7 118.7(7)
C14 O2 C17 117.6(7)
C21 O3 C24 117.9(7)

loop_
_geom_bond_atom_site_label_1
_geom_bond_atom_site_label_2
_geom_bond_distance
C1 C2 1.400(9)
C1 C6 1.411(9)
C2 C3 1.371(11)
C2 O1 1.372(9)
C3 C4 1.366(11)
C4 C5 1.385(9)
C5 C6 1.376(10)
C5 Br1 1.891(8)
C6 C8 1.513(9)
C7 O1 1.437(9)
C8 C10 1.354(9)
C8 C9 1.426(9)
C9 N1 1.137(8)
C10 N2 1.375(8)
C10 C11 1.487(9)
C11 C12 1.375(9)
C11 C16 1.375(10)
C12 C13 1.396(9)
C13 C14 1.359(10)
C14 O2 1.375(8)
C14 C15 1.380(10)
C15 C16 1.397(8)
C17 O2 1.424(10)
C18 C19 1.374(9)
C18 C23 1.387(9)
C18 N2 1.421(8)
C19 C20 1.386(9)
C20 C21 1.402(10)
C21 O3 1.361(8)
C21 C22 1.362(10)
C22 C23 1.394(9)
C24 O3 1.423(8)
